data_7204760
loop_
_publ_author_name
'Jones, Anthony C.'
'Tobin, Neil L.'
'Marshall, Paul A.'
'Potter, Richard J.'
'Chalker, Paul R.'
'Bickley, Jamie F.'
'Davies, Hywel O.'
'Smith, Lesley M.'
'Critchlow, Gary W.'

_publ_section_title
;
 Synthesis and characterisation of four new heterometal alkoxides:
 potential precursors for the MOCVD of ferroelectric oxides
;
_journal_issue 5
_journal_name_full 'Journal of Materials Chemistry'
_journal_page_first 887
_journal_paper_doi 10.1039/b312697h
_journal_volume 14
_journal_year 2004
_chemical_formula_sum 'C38 H90 N2 O12 Sr Ta2'
_chemical_formula_weight 1216.64
_chemical_name_systematic
;
?
;
_space_group_IT_number 2
_symmetry_cell_setting triclinic
_symmetry_space_group_name_Hall '-P 1'
_symmetry_space_group_name_H-M 'P -1'
_atom_sites_solution_hydrogens geom
_atom_sites_solution_primary direct
_atom_sites_solution_secondary difmap
_audit_creation_method SHELXL-97
_cell_angle_alpha 61.296(2)
_cell_angle_beta 81.524(2)
_cell_angle_gamma 78.748(2)
_cell_formula_units_Z 2
_cell_length_a 11.7669(12)
_cell_length_b 15.9611(15)
_cell_length_c 16.1970(16)
_cell_measurement_temperature 150(2)
_cell_volume 2611.8(4)
_computing_structure_refinement 'SHELXL-97 (Sheldrick, 1997)'
_computing_structure_solution 'SHELXS-97 (Sheldrick, 1990)'
_diffrn_ambient_temperature 150(2)
_diffrn_measured_fraction_theta_full 0.980
_diffrn_measured_fraction_theta_max 0.980
_diffrn_measurement_device_type 'Bruker AXS Smart APEX'
_diffrn_measurement_method '/w scans'
_diffrn_radiation_monochromator graphite
_diffrn_radiation_source 'fine-focus sealed tube'
_diffrn_radiation_type MoK\a
_diffrn_radiation_wavelength 0.71073
_diffrn_reflns_av_R_equivalents 0.0299
_diffrn_reflns_av_sigmaI/netI 0.0626
_diffrn_reflns_limit_h_max 12
_diffrn_reflns_limit_h_min -9
_diffrn_reflns_limit_k_max 17
_diffrn_reflns_limit_k_min -14
_diffrn_reflns_limit_l_max 17
_diffrn_reflns_limit_l_min -17
_diffrn_reflns_number 10604
_diffrn_reflns_theta_full 22.49
_diffrn_reflns_theta_max 22.49
_diffrn_reflns_theta_min 1.44
_exptl_absorpt_coefficient_mu 5.247
_exptl_absorpt_correction_T_max 0.4201
_exptl_absorpt_correction_T_min 0.2280
_exptl_absorpt_correction_type '(SABABS; Bruker, 2001)'
_exptl_crystal_colour Yellow
_exptl_crystal_density_diffrn 1.547
_exptl_crystal_density_method 'not measured'
_exptl_crystal_description Block
_exptl_crystal_F_000 1224
_exptl_crystal_size_max 0.4
_exptl_crystal_size_mid 0.3
_exptl_crystal_size_min 0.2
_refine_diff_density_max 2.572
_refine_diff_density_min -2.853
_refine_diff_density_rms 0.190
_refine_ls_extinction_coef 0.00002(13)
_refine_ls_extinction_expression Fc^*^=kFc[1+0.001xFc^2^\l^3^/sin(2\q)]^-1/4^
_refine_ls_extinction_method SHELXL
_refine_ls_goodness_of_fit_ref 1.026
_refine_ls_hydrogen_treatment mixed
_refine_ls_matrix_type full
_refine_ls_number_parameters 521
_refine_ls_number_reflns 6695
_refine_ls_number_restraints 0
_refine_ls_restrained_S_all 1.026
_refine_ls_R_factor_all 0.0507
_refine_ls_R_factor_gt 0.0470
_refine_ls_shift/su_max 0.001
_refine_ls_shift/su_mean 0.000
_refine_ls_structure_factor_coef Fsqd
_refine_ls_weighting_details 'calc w=1/[\s^2^(Fo^2^)+(0.0899P)^2^+2.9205P] where P=(Fo^2^+2Fc^2^)/3'
_refine_ls_weighting_scheme calc
_refine_ls_wR_factor_gt 0.1278
_refine_ls_wR_factor_ref 0.1330
_reflns_number_gt 5990
_reflns_number_total 6695
_reflns_threshold_expression >2sigma(I)
_cod_data_source_file b312697h.txt
_cod_data_source_block tony62t
_cod_depositor_comments
;
The following automatic conversions were performed:
'_symmetry_cell_setting' value 'Triclinic' changed to 'triclinic'
according to '/home/saulius/struct/CIF-dictionaries/cif_core.dic'
dictionary named 'cif_core.dic' version 2.4.1 from 2010-06-29.

Automatic conversion script
Id: cif_fix_enum 1527 2010-12-29 10:47:43Z saulius 
;
_cod_database_code 7204760

loop_
_symmetry_equiv_pos_as_xyz
'x, y, z'
'-x, -y, -z'

loop_
_atom_site_label
_atom_site_type_symbol
_atom_site_fract_x
_atom_site_fract_y
_atom_site_fract_z
_atom_site_U_iso_or_equiv
_atom_site_adp_type
_atom_site_occupancy
_atom_site_symmetry_multiplicity
_atom_site_calc_flag
_atom_site_refinement_flags
_atom_site_disorder_assembly
_atom_site_disorder_group
C1 C 0.5853(6) 0.9179(5) 0.4217(5) 0.0454(18) Uani 1 1 d . . .
H1 H 0.6195 0.9494 0.4508 0.054 Uiso 1 1 calc R . .
C2 C 0.4943(7) 0.8605(7) 0.4923(6) 0.069(2) Uani 1 1 d . . .
H2A H 0.4572 0.8310 0.4643 0.103 Uiso 1 1 calc R . .
H2B H 0.4355 0.9037 0.5088 0.103 Uiso 1 1 calc R . .
H2C H 0.5314 0.8098 0.5492 0.103 Uiso 1 1 calc R . .
C3 C 0.5349(8) 0.9960(7) 0.3312(6) 0.070(3) Uani 1 1 d . . .
H3A H 0.5973 1.0286 0.2869 0.105 Uiso 1 1 calc R . .
H3B H 0.4787 1.0429 0.3443 0.105 Uiso 1 1 calc R . .
H3C H 0.4959 0.9673 0.3036 0.105 Uiso 1 1 calc R . .
C4 C 0.8121(7) 0.7855(6) 0.6009(5) 0.049(2) Uani 1 1 d . . .
H4 H 0.7405 0.7577 0.6063 0.059 Uiso 1 1 calc R . .
C5 C 0.8930(9) 0.7066(6) 0.6702(5) 0.066(3) Uani 1 1 d . . .
H5A H 0.9039 0.6497 0.6600 0.099 Uiso 1 1 calc R . .
H5B H 0.8599 0.6898 0.7345 0.099 Uiso 1 1 calc R . .
H5C H 0.9681 0.7286 0.6615 0.099 Uiso 1 1 calc R . .
C6 C 0.7759(9) 0.8670(7) 0.6220(6) 0.075(3) Uani 1 1 d . . .
H6A H 0.8437 0.8972 0.6159 0.112 Uiso 1 1 calc R . .
H6B H 0.7408 0.8437 0.6865 0.112 Uiso 1 1 calc R . .
H6C H 0.7190 0.9145 0.5776 0.112 Uiso 1 1 calc R . .
C7 C 0.8736(7) 1.0678(5) 0.3169(5) 0.0398(17) Uani 1 1 d . . .
H7 H 0.9568 1.0524 0.2984 0.048 Uiso 1 1 calc R . .
C8 C 0.8690(8) 1.0794(6) 0.4037(5) 0.059(2) Uani 1 1 d . . .
H8A H 0.7882 1.0977 0.4212 0.088 Uiso 1 1 calc R . .
H8B H 0.9147 1.1298 0.3914 0.088 Uiso 1 1 calc R . .
H8C H 0.9009 1.0183 0.4555 0.088 Uiso 1 1 calc R . .
C9 C 0.8221(9) 1.1602(5) 0.2360(6) 0.063(2) Uani 1 1 d . . .
H9A H 0.8326 1.1529 0.1786 0.095 Uiso 1 1 calc R . .
H9B H 0.8613 1.2135 0.2260 0.095 Uiso 1 1 calc R . .
H9C H 0.7391 1.1743 0.2510 0.095 Uiso 1 1 calc R . .
C10 C 1.1021(6) 0.8443(5) 0.4103(5) 0.0392(17) Uani 1 1 d . . .
H10 H 1.0719 0.8673 0.4581 0.047 Uiso 1 1 calc R . .
C11 C 1.1563(8) 0.7401(6) 0.4612(6) 0.060(2) Uani 1 1 d . . .
H11A H 1.0983 0.7016 0.5061 0.090 Uiso 1 1 calc R . .
H11B H 1.2217 0.7350 0.4952 0.090 Uiso 1 1 calc R . .
H11C H 1.1840 0.7160 0.4153 0.090 Uiso 1 1 calc R . .
C12 C 1.1899(6) 0.9078(6) 0.3425(6) 0.059(2) Uani 1 1 d . . .
H12A H 1.2148 0.8901 0.2918 0.089 Uiso 1 1 calc R . .
H12B H 1.2574 0.8987 0.3764 0.089 Uiso 1 1 calc R . .
H12C H 1.1543 0.9756 0.3155 0.089 Uiso 1 1 calc R . .
C13 C 0.8414(7) 0.9592(5) 0.1590(4) 0.0402(18) Uani 1 1 d . . .
H13 H 0.7893 1.0128 0.1667 0.048 Uiso 1 1 calc R . .
C14 C 0.7960(8) 0.9461(6) 0.0831(5) 0.047(2) Uani 1 1 d . . .
H14A H 0.8453 0.8927 0.0758 0.070 Uiso 1 1 calc R . .
H14B H 0.7974 1.0056 0.0232 0.070 Uiso 1 1 calc R . .
H14C H 0.7162 0.9317 0.1016 0.070 Uiso 1 1 calc R . .
C15 C 0.9626(7) 0.9851(6) 0.1314(5) 0.052(2) Uani 1 1 d . . .
H15A H 0.9872 0.9986 0.1785 0.078 Uiso 1 1 calc R . .
H15B H 0.9636 1.0424 0.0696 0.078 Uiso 1 1 calc R . .
H15C H 1.0157 0.9311 0.1282 0.078 Uiso 1 1 calc R . .
C16 C 0.8340(7) 0.6365(5) 0.4936(4) 0.0388(17) Uani 1 1 d . . .
H16A H 0.7725 0.6577 0.5312 0.047 Uiso 1 1 calc R . .
H16B H 0.9070 0.6150 0.5263 0.047 Uiso 1 1 calc R . .
C17 C 0.8006(7) 0.5532(5) 0.4864(4) 0.0416(18) Uani 1 1 d . . .
H17A H 0.8686 0.5241 0.4603 0.050 Uiso 1 1 calc R . .
H17B H 0.7796 0.5033 0.5505 0.050 Uiso 1 1 calc R . .
C18 C 0.6790(8) 0.5003(5) 0.4189(5) 0.049(2) Uani 1 1 d . . .
H18A H 0.7494 0.4724 0.3951 0.073 Uiso 1 1 calc R . .
H18B H 0.6177 0.5224 0.3751 0.073 Uiso 1 1 calc R . .
H18C H 0.6533 0.4514 0.4809 0.073 Uiso 1 1 calc R . .
C19 C 0.5978(7) 0.6212(6) 0.4674(6) 0.056(2) Uani 1 1 d . . .
H19A H 0.5815 0.5737 0.5328 0.085 Uiso 1 1 calc R . .
H19B H 0.5320 0.6344 0.4302 0.085 Uiso 1 1 calc R . .
H19C H 0.6101 0.6811 0.4655 0.085 Uiso 1 1 calc R . .
C20 C 0.4941(6) 0.7799(6) 0.1843(5) 0.0421(18) Uani 1 1 d . . .
H20 H 0.4746 0.8197 0.1169 0.051 Uiso 1 1 calc R . .
C21 C 0.5011(8) 0.8473(6) 0.2237(7) 0.062(2) Uani 1 1 d . . .
H21A H 0.5222 0.8094 0.2894 0.092 Uiso 1 1 calc R . .
H21B H 0.4255 0.8871 0.2209 0.092 Uiso 1 1 calc R . .
H21C H 0.5600 0.8890 0.1864 0.092 Uiso 1 1 calc R . .
C22 C 0.3982(7) 0.7189(7) 0.2380(7) 0.067(3) Uani 1 1 d . . .
H22A H 0.3967 0.6732 0.2141 0.101 Uiso 1 1 calc R . .
H22B H 0.3234 0.7608 0.2294 0.101 Uiso 1 1 calc R . .
H22C H 0.4127 0.6832 0.3053 0.101 Uiso 1 1 calc R . .
C23 C 0.9017(6) 0.5525(5) 0.1947(5) 0.0366(16) Uani 1 1 d . . .
H23A H 0.9265 0.5765 0.1270 0.044 Uiso 1 1 calc R . .
H23B H 0.8957 0.4830 0.2223 0.044 Uiso 1 1 calc R . .
C24 C 0.9920(6) 0.5663(5) 0.2452(5) 0.0372(16) Uani 1 1 d . . .
H24A H 0.9741 0.5316 0.3141 0.045 Uiso 1 1 calc R . .
H24B H 1.0697 0.5370 0.2312 0.045 Uiso 1 1 calc R . .
C25 C 1.0308(7) 0.7198(6) 0.1167(5) 0.053(2) Uani 1 1 d . . .
H25A H 1.1028 0.6848 0.1028 0.079 Uiso 1 1 calc R . .
H25B H 1.0436 0.7848 0.1010 0.079 Uiso 1 1 calc R . .
H25C H 0.9696 0.7244 0.0791 0.079 Uiso 1 1 calc R . .
C26 C 1.0767(6) 0.6737(6) 0.2729(5) 0.0467(19) Uani 1 1 d . . .
H26A H 1.0511 0.6412 0.3399 0.070 Uiso 1 1 calc R . .
H26B H 1.0801 0.7416 0.2536 0.070 Uiso 1 1 calc R . .
H26C H 1.1539 0.6423 0.2629 0.070 Uiso 1 1 calc R . .
C27 C 0.7525(6) 0.7947(5) -0.0753(4) 0.0373(16) Uani 1 1 d . . .
H27 H 0.7102 0.7644 -0.1009 0.045 Uiso 1 1 calc R . .
C28 C 0.6871(7) 0.8923(5) -0.0960(5) 0.053(2) Uani 1 1 d . . .
H28A H 0.6106 0.8853 -0.0621 0.079 Uiso 1 1 calc R . .
H28B H 0.6775 0.9305 -0.1640 0.079 Uiso 1 1 calc R . .
H28C H 0.7303 0.9251 -0.0757 0.079 Uiso 1 1 calc R . .
C29 C 0.8741(7) 0.8001(5) -0.1205(5) 0.052(2) Uani 1 1 d . . .
H29A H 0.9153 0.8333 -0.0992 0.078 Uiso 1 1 calc R . .
H29B H 0.8708 0.8359 -0.1893 0.078 Uiso 1 1 calc R . .
H29C H 0.9151 0.7347 -0.1026 0.078 Uiso 1 1 calc R . .
C30 C 0.8087(6) 0.5280(5) 0.0132(5) 0.0367(16) Uani 1 1 d . . .
H30 H 0.8699 0.5707 -0.0067 0.044 Uiso 1 1 calc R . .
C31 C 0.7545(8) 0.5475(5) -0.0737(5) 0.052(2) Uani 1 1 d . . .
H31A H 0.6906 0.5095 -0.0557 0.078 Uiso 1 1 calc R . .
H31B H 0.8129 0.5295 -0.1144 0.078 Uiso 1 1 calc R . .
H31C H 0.7244 0.6164 -0.1079 0.078 Uiso 1 1 calc R . .
C32 C 0.8659(7) 0.4250(5) 0.0632(5) 0.0459(18) Uani 1 1 d . . .
H32A H 0.9069 0.4160 0.1160 0.069 Uiso 1 1 calc R . .
H32B H 0.9215 0.4100 0.0191 0.069 Uiso 1 1 calc R . .
H32C H 0.8068 0.3818 0.0872 0.069 Uiso 1 1 calc R . .
C33 C 0.5421(8) 0.4550(6) 0.2201(5) 0.055(2) Uani 1 1 d . . .
H33 H 0.5575 0.4525 0.1589 0.066 Uiso 1 1 calc R . .
C34 C 0.4172(8) 0.4448(8) 0.2528(6) 0.078(3) Uani 1 1 d . . .
H34A H 0.4007 0.4488 0.3120 0.116 Uiso 1 1 calc R . .
H34B H 0.4018 0.3823 0.2629 0.116 Uiso 1 1 calc R . .
H34C H 0.3675 0.4968 0.2048 0.116 Uiso 1 1 calc R . .
C35 C 0.6220(9) 0.3748(6) 0.2907(6) 0.072(3) Uani 1 1 d . . .
H35A H 0.7023 0.3878 0.2717 0.108 Uiso 1 1 calc R . .
H35B H 0.6149 0.3134 0.2933 0.108 Uiso 1 1 calc R . .
H35C H 0.6007 0.3711 0.3531 0.108 Uiso 1 1 calc R . .
C36 C 0.4310(7) 0.7006(6) 0.0098(6) 0.053(2) Uani 1 1 d . . .
H36 H 0.3944 0.6491 0.0664 0.064 Uiso 1 1 calc R . .
C37 C 0.4522(8) 0.6724(8) -0.0659(8) 0.083(3) Uani 1 1 d . . .
H37A H 0.4837 0.7241 -0.1232 0.124 Uiso 1 1 calc R . .
H37B H 0.3791 0.6614 -0.0786 0.124 Uiso 1 1 calc R . .
H37C H 0.5080 0.6130 -0.0463 0.124 Uiso 1 1 calc R . .
C38 C 0.3495(8) 0.7953(8) -0.0190(7) 0.079(3) Uani 1 1 d . . .
H38A H 0.3332 0.8098 0.0342 0.119 Uiso 1 1 calc R . .
H38B H 0.2767 0.7898 -0.0375 0.119 Uiso 1 1 calc R . .
H38C H 0.3859 0.8473 -0.0724 0.119 Uiso 1 1 calc R . .
N1 N 0.7039(5) 0.5824(4) 0.4273(4) 0.0361(15) Uani 1 1 d . . .
N2 N 0.9954(5) 0.6680(4) 0.2174(4) 0.0313(13) Uani 1 1 d . . .
O1 O 0.6745(4) 0.8555(3) 0.4037(3) 0.0405(11) Uani 1 1 d . . .
O2 O 0.8612(4) 0.8130(3) 0.5095(3) 0.0366(11) Uani 1 1 d . . .
O3 O 0.8153(4) 0.9907(3) 0.3348(3) 0.0311(10) Uani 1 1 d . . .
O4 O 1.0091(4) 0.8524(3) 0.3611(3) 0.0305(10) Uani 1 1 d . . .
O5 O 0.8366(4) 0.8716(3) 0.2464(3) 0.0272(10) Uani 1 1 d . . .
O6 O 0.8492(4) 0.7142(3) 0.4033(2) 0.0260(9) Uani 1 1 d . . .
O7 O 0.6045(3) 0.7221(3) 0.1876(3) 0.0282(10) Uani 1 1 d . . .
O8 O 0.7921(3) 0.6038(3) 0.2045(3) 0.0272(9) Uani 1 1 d . . .
O9 O 0.7570(4) 0.7352(3) 0.0234(3) 0.0356(11) Uani 1 1 d . . .
O10 O 0.7278(4) 0.5494(3) 0.0742(3) 0.0324(10) Uani 1 1 d . . .
O11 O 0.5674(4) 0.5453(3) 0.2060(3) 0.0342(11) Uani 1 1 d . . .
O12 O 0.5371(4) 0.7088(3) 0.0345(3) 0.0358(11) Uani 1 1 d . . .
Sr1 Sr 0.77308(5) 0.72494(5) 0.26229(4) 0.02436(19) Uani 1 1 d . . .
Ta1 Ta 0.84328(2) 0.854029(17) 0.378947(16) 0.02294(16) Uani 1 1 d . . .
Ta2 Ta 0.65972(2) 0.642290(17) 0.118047(16) 0.02336(16) Uani 1 1 d . . .

loop_
_atom_site_aniso_label
_atom_site_aniso_U_11
_atom_site_aniso_U_22
_atom_site_aniso_U_33
_atom_site_aniso_U_23
_atom_site_aniso_U_13
_atom_site_aniso_U_12
C1 0.024(4) 0.052(5) 0.054(4) -0.021(4) 0.003(3) -0.004(3)
C2 0.032(5) 0.081(6) 0.077(6) -0.029(5) 0.009(4) -0.004(4)
C3 0.043(5) 0.066(6) 0.078(6) -0.022(5) -0.005(5) 0.010(4)
C4 0.061(5) 0.054(5) 0.029(4) -0.018(4) 0.006(4) -0.014(4)
C5 0.109(8) 0.047(5) 0.029(4) -0.007(4) -0.005(4) -0.009(5)
C6 0.083(7) 0.088(7) 0.047(5) -0.040(5) -0.001(5) 0.020(5)
C7 0.043(4) 0.032(4) 0.044(4) -0.015(3) -0.007(3) -0.010(3)
C8 0.078(6) 0.059(5) 0.055(5) -0.033(4) -0.010(4) -0.022(5)
C9 0.096(7) 0.027(4) 0.062(5) -0.010(4) -0.028(5) -0.008(4)
C10 0.021(4) 0.058(5) 0.049(4) -0.033(4) -0.003(3) -0.007(3)
C11 0.057(6) 0.050(5) 0.055(5) -0.009(4) -0.016(4) -0.002(4)
C12 0.025(4) 0.065(5) 0.090(6) -0.034(5) -0.002(4) -0.017(4)
C13 0.059(5) 0.029(4) 0.027(4) -0.010(3) 0.001(3) -0.006(3)
C14 0.063(6) 0.043(5) 0.028(4) -0.012(4) -0.005(4) -0.010(4)
C15 0.066(6) 0.058(5) 0.034(4) -0.017(4) 0.010(4) -0.036(4)
C16 0.053(5) 0.030(4) 0.029(3) -0.007(3) -0.010(3) -0.010(3)
C17 0.057(5) 0.036(4) 0.027(3) -0.006(3) -0.008(3) -0.016(3)
C18 0.075(6) 0.039(4) 0.036(4) -0.012(3) 0.000(4) -0.032(4)
C19 0.044(5) 0.072(6) 0.057(5) -0.035(5) 0.014(4) -0.016(4)
C20 0.017(4) 0.058(5) 0.055(4) -0.034(4) -0.004(3) 0.009(3)
C21 0.049(5) 0.058(6) 0.077(6) -0.037(5) -0.005(5) 0.008(4)
C22 0.040(5) 0.077(6) 0.098(7) -0.052(6) 0.012(5) -0.015(4)
C23 0.027(4) 0.039(4) 0.043(4) -0.021(3) -0.002(3) 0.001(3)
C24 0.027(4) 0.046(4) 0.039(4) -0.023(3) -0.007(3) 0.005(3)
C25 0.047(5) 0.055(5) 0.050(4) -0.023(4) 0.008(4) -0.008(4)
C26 0.033(4) 0.057(5) 0.060(5) -0.036(4) -0.005(4) -0.001(4)
C27 0.038(4) 0.033(4) 0.034(4) -0.009(3) -0.006(3) -0.007(3)
C28 0.064(6) 0.036(4) 0.042(4) -0.007(3) -0.006(4) -0.003(4)
C29 0.050(5) 0.045(5) 0.040(4) -0.002(3) -0.003(4) -0.007(4)
C30 0.038(4) 0.034(4) 0.043(4) -0.023(3) 0.009(3) -0.010(3)
C31 0.081(6) 0.043(5) 0.032(4) -0.022(4) 0.006(4) -0.002(4)
C32 0.045(5) 0.044(4) 0.054(4) -0.029(4) 0.000(4) -0.005(4)
C33 0.087(7) 0.058(5) 0.040(4) -0.034(4) 0.024(4) -0.045(5)
C34 0.084(7) 0.106(8) 0.046(5) -0.019(5) 0.007(5) -0.075(6)
C35 0.096(8) 0.039(5) 0.075(6) -0.025(5) 0.027(6) -0.025(5)
C36 0.054(5) 0.056(5) 0.050(5) -0.019(4) -0.023(4) -0.013(4)
C37 0.052(6) 0.117(9) 0.115(8) -0.082(8) -0.026(6) 0.003(6)
C38 0.057(6) 0.098(8) 0.094(7) -0.053(7) -0.044(6) 0.020(5)
N1 0.047(4) 0.032(3) 0.030(3) -0.012(3) 0.002(3) -0.017(3)
N2 0.026(3) 0.037(3) 0.037(3) -0.022(3) -0.004(3) -0.003(2)
O1 0.022(3) 0.045(3) 0.043(3) -0.013(2) 0.004(2) -0.007(2)
O2 0.042(3) 0.040(3) 0.024(2) -0.015(2) 0.004(2) -0.001(2)
O3 0.033(3) 0.032(2) 0.030(2) -0.016(2) 0.001(2) -0.007(2)
O4 0.026(2) 0.037(3) 0.030(2) -0.017(2) -0.0027(19) -0.005(2)
O5 0.034(3) 0.024(2) 0.019(2) -0.0045(18) 0.0030(18) -0.0099(19)
O6 0.039(3) 0.022(2) 0.0161(19) -0.0077(18) -0.0019(18) -0.0050(19)
O7 0.022(2) 0.030(2) 0.043(2) -0.026(2) -0.0023(19) -0.0019(18)
O8 0.021(2) 0.033(2) 0.027(2) -0.0159(19) -0.0022(18) 0.0011(18)
O9 0.033(3) 0.036(3) 0.032(2) -0.009(2) -0.003(2) -0.010(2)
O10 0.033(3) 0.033(3) 0.032(2) -0.018(2) 0.003(2) -0.003(2)
O11 0.036(3) 0.043(3) 0.030(2) -0.021(2) 0.005(2) -0.013(2)
O12 0.026(3) 0.042(3) 0.043(3) -0.020(2) -0.009(2) -0.008(2)
Sr1 0.0237(3) 0.0266(3) 0.0232(3) -0.0120(2) -0.0009(2) -0.0042(2)
Ta1 0.0220(2) 0.0255(2) 0.0208(2) -0.01052(17) -0.00017(14) -0.00381(15)
Ta2 0.0222(2) 0.0246(2) 0.0244(2) -0.01227(17) -0.00209(15) -0.00298(15)

loop_
_atom_type_symbol
_atom_type_description
_atom_type_scat_dispersion_real
_atom_type_scat_dispersion_imag
_atom_type_scat_source
C C 0.0033 0.0016 'International Tables Vol C Tables 4.2.6.8 and 6.1.1.4'
H H 0.0000 0.0000 'International Tables Vol C Tables 4.2.6.8 and 6.1.1.4'
N N 0.0061 0.0033 'International Tables Vol C Tables 4.2.6.8 and 6.1.1.4'
O O 0.0106 0.0060 'International Tables Vol C Tables 4.2.6.8 and 6.1.1.4'
Sr Sr -1.5307 3.2498 'International Tables Vol C Tables 4.2.6.8 and 6.1.1.4'
Ta Ta -0.7052 6.5227 'International Tables Vol C Tables 4.2.6.8 and 6.1.1.4'

loop_
_geom_angle_atom_site_label_1
_geom_angle_atom_site_label_2
_geom_angle_atom_site_label_3
_geom_angle
_geom_angle_site_symmetry_1
_geom_angle_site_symmetry_3
_geom_angle_publ_flag
O1 C1 C3 110.6(6) . . ?
O1 C1 C2 109.8(6) . . ?
C3 C1 C2 112.5(7) . . ?
O2 C4 C6 113.1(7) . . ?
O2 C4 C5 109.7(6) . . ?
C6 C4 C5 112.5(7) . . ?
O3 C7 C8 110.6(6) . . ?
O3 C7 C9 110.5(6) . . ?
C8 C7 C9 111.0(7) . . ?
O4 C10 C11 109.9(6) . . ?
O4 C10 C12 109.7(6) . . ?
C11 C10 C12 111.5(6) . . ?
O5 C13 C15 111.7(6) . . ?
O5 C13 C14 108.3(5) . . ?
C15 C13 C14 111.0(6) . . ?
O6 C16 C17 110.4(5) . . ?
N1 C17 C16 113.0(6) . . ?
O7 C20 C21 109.6(6) . . ?
O7 C20 C22 112.1(7) . . ?
C21 C20 C22 109.9(6) . . ?
O8 C23 C24 109.8(5) . . ?
N2 C24 C23 113.3(5) . . ?
O9 C27 C28 110.2(6) . . ?
O9 C27 C29 109.5(5) . . ?
C28 C27 C29 112.1(6) . . ?
O10 C30 C31 111.4(6) . . ?
O10 C30 C32 110.1(6) . . ?
C31 C30 C32 111.4(6) . . ?
O11 C33 C34 110.7(7) . . ?
O11 C33 C35 108.5(6) . . ?
C34 C33 C35 111.3(7) . . ?
O12 C36 C37 110.2(7) . . ?
O12 C36 C38 109.7(6) . . ?
C37 C36 C38 111.6(7) . . ?
C17 N1 C18 110.7(6) . . ?
C17 N1 C19 110.7(6) . . ?
C18 N1 C19 108.8(6) . . ?
C17 N1 Sr1 104.1(4) . . ?
C18 N1 Sr1 113.3(4) . . ?
C19 N1 Sr1 109.2(4) . . ?
C26 N2 C25 109.8(6) . . ?
C26 N2 C24 109.5(5) . . ?
C25 N2 C24 110.2(5) . . ?
C26 N2 Sr1 111.8(4) . . ?
C25 N2 Sr1 114.0(4) . . ?
C24 N2 Sr1 101.1(4) . . ?
C1 O1 Ta1 133.2(4) . . ?
C4 O2 Ta1 149.5(5) . . ?
C7 O3 Ta1 140.7(4) . . ?
C10 O4 Ta1 139.3(4) . . ?
C13 O5 Ta1 127.3(4) . . ?
C13 O5 Sr1 123.8(3) . . ?
Ta1 O5 Sr1 107.58(15) . . ?
C16 O6 Ta1 123.4(4) . . ?
C16 O6 Sr1 121.6(3) . . ?
Ta1 O6 Sr1 106.41(15) . . ?
C20 O7 Ta2 127.5(4) . . ?
C20 O7 Sr1 123.6(4) . . ?
Ta2 O7 Sr1 108.35(16) . . ?
C23 O8 Ta2 123.6(4) . . ?
C23 O8 Sr1 121.3(4) . . ?
Ta2 O8 Sr1 108.10(16) . . ?
C27 O9 Ta2 133.3(4) . . ?
C30 O10 Ta2 147.2(4) . . ?
C33 O11 Ta2 137.3(4) . . ?
C36 O12 Ta2 144.6(4) . . ?
O5 Sr1 O8 147.96(13) . . ?
O5 Sr1 O7 125.68(13) . . ?
O8 Sr1 O7 62.05(13) . . ?
O5 Sr1 O6 62.33(12) . . ?
O8 Sr1 O6 130.76(13) . . ?
O7 Sr1 O6 147.78(14) . . ?
O5 Sr1 N1 123.86(14) . . ?
O8 Sr1 N1 84.28(15) . . ?
O7 Sr1 N1 90.00(16) . . ?
O6 Sr1 N1 65.69(15) . . ?
O5 Sr1 N2 88.37(15) . . ?
O8 Sr1 N2 66.39(14) . . ?
O7 Sr1 N2 122.76(14) . . ?
O6 Sr1 N2 86.29(14) . . ?
N1 Sr1 N2 108.21(18) . . ?
O3 Ta1 O2 98.79(18) . . ?
O3 Ta1 O4 92.24(18) . . ?
O2 Ta1 O4 86.46(18) . . ?
O3 Ta1 O1 87.37(19) . . ?
O2 Ta1 O1 90.61(19) . . ?
O4 Ta1 O1 176.95(17) . . ?
O3 Ta1 O5 91.65(16) . . ?
O2 Ta1 O5 169.30(17) . . ?
O4 Ta1 O5 90.85(16) . . ?
O1 Ta1 O5 92.19(18) . . ?
O3 Ta1 O6 167.20(16) . . ?
O2 Ta1 O6 92.10(17) . . ?
O4 Ta1 O6 95.14(17) . . ?
O1 Ta1 O6 85.80(18) . . ?
O5 Ta1 O6 77.81(15) . . ?
O12 Ta2 O11 92.31(19) . . ?
O12 Ta2 O10 99.31(18) . . ?
O11 Ta2 O10 85.66(18) . . ?
O12 Ta2 O9 87.40(18) . . ?
O11 Ta2 O9 175.65(17) . . ?
O10 Ta2 O9 90.10(18) . . ?
O12 Ta2 O7 91.33(17) . . ?
O11 Ta2 O7 90.26(17) . . ?
O10 Ta2 O7 168.74(17) . . ?
O9 Ta2 O7 94.08(17) . . ?
O12 Ta2 O8 165.84(17) . . ?
O11 Ta2 O8 96.47(17) . . ?
O10 Ta2 O8 92.43(17) . . ?
O9 Ta2 O8 84.69(17) . . ?
O7 Ta2 O8 77.58(16) . . ?

loop_
_geom_bond_atom_site_label_1
_geom_bond_atom_site_label_2
_geom_bond_distance
_geom_bond_site_symmetry_2
_geom_bond_publ_flag
C1 O1 1.400(8) . ?
C1 C3 1.505(11) . ?
C1 C2 1.520(10) . ?
C4 O2 1.393(8) . ?
C4 C6 1.469(11) . ?
C4 C5 1.497(11) . ?
C7 O3 1.412(8) . ?
C7 C8 1.496(10) . ?
C7 C9 1.512(10) . ?
C10 O4 1.398(7) . ?
C10 C11 1.509(11) . ?
C10 C12 1.519(10) . ?
C13 O5 1.438(7) . ?
C13 C15 1.506(10) . ?
C13 C14 1.523(10) . ?
C16 O6 1.405(7) . ?
C16 C17 1.517(9) . ?
C17 N1 1.455(9) . ?
C18 N1 1.467(9) . ?
C19 N1 1.486(9) . ?
C20 O7 1.431(8) . ?
C20 C21 1.509(11) . ?
C20 C22 1.518(11) . ?
C23 O8 1.419(8) . ?
C23 C24 1.538(9) . ?
C24 N2 1.468(9) . ?
C25 N2 1.468(9) . ?
C26 N2 1.449(9) . ?
C27 O9 1.416(8) . ?
C27 C28 1.496(10) . ?
C27 C29 1.506(10) . ?
C30 O10 1.386(8) . ?
C30 C31 1.500(10) . ?
C30 C32 1.504(10) . ?
C33 O11 1.432(8) . ?
C33 C34 1.499(12) . ?
C33 C35 1.506(13) . ?
C36 O12 1.413(8) . ?
C36 C37 1.471(11) . ?
C36 C38 1.520(12) . ?
N1 Sr1 2.687(6) . ?
N2 Sr1 2.711(5) . ?
O1 Ta1 1.964(4) . ?
O2 Ta1 1.921(4) . ?
O3 Ta1 1.916(4) . ?
O4 Ta1 1.927(4) . ?
O5 Ta1 2.039(4) . ?
O5 Sr1 2.480(4) . ?
O6 Ta1 2.060(4) . ?
O6 Sr1 2.493(4) . ?
O7 Ta2 2.039(4) . ?
O7 Sr1 2.488(4) . ?
O8 Ta2 2.052(4) . ?
O8 Sr1 2.484(4) . ?
O9 Ta2 1.955(4) . ?
O10 Ta2 1.930(4) . ?
O11 Ta2 1.920(4) . ?
O12 Ta2 1.908(4) . ?

loop_
_geom_torsion_atom_site_label_1
_geom_torsion_atom_site_label_2
_geom_torsion_atom_site_label_3
_geom_torsion_atom_site_label_4
_geom_torsion
_geom_torsion_site_symmetry_1
_geom_torsion_site_symmetry_2
_geom_torsion_site_symmetry_3
_geom_torsion_site_symmetry_4
_geom_torsion_publ_flag
O6 C16 C17 N1 -50.7(8) . . . . ?
O8 C23 C24 N2 -51.7(7) . . . . ?
C16 C17 N1 C18 177.2(6) . . . . ?
C16 C17 N1 C19 -62.1(7) . . . . ?
C16 C17 N1 Sr1 55.1(6) . . . . ?
C23 C24 N2 C26 176.1(6) . . . . ?
C23 C24 N2 C25 -63.1(7) . . . . ?
C23 C24 N2 Sr1 57.9(5) . . . . ?
C3 C1 O1 Ta1 91.1(7) . . . . ?
C2 C1 O1 Ta1 -144.1(5) . . . . ?
C6 C4 O2 Ta1 -91.2(10) . . . . ?
C5 C4 O2 Ta1 142.3(7) . . . . ?
C8 C7 O3 Ta1 -88.2(8) . . . . ?
C9 C7 O3 Ta1 148.5(6) . . . . ?
C11 C10 O4 Ta1 93.0(7) . . . . ?
C12 C10 O4 Ta1 -144.1(5) . . . . ?
C15 C13 O5 Ta1 75.0(7) . . . . ?
C14 C13 O5 Ta1 -162.4(5) . . . . ?
C15 C13 O5 Sr1 -119.8(5) . . . . ?
C14 C13 O5 Sr1 2.7(8) . . . . ?
C17 C16 O6 Ta1 159.9(4) . . . . ?
C17 C16 O6 Sr1 16.4(7) . . . . ?
C21 C20 O7 Ta2 -164.5(5) . . . . ?
C22 C20 O7 Ta2 73.2(7) . . . . ?
C21 C20 O7 Sr1 5.4(8) . . . . ?
C22 C20 O7 Sr1 -117.0(6) . . . . ?
C24 C23 O8 Ta2 160.3(4) . . . . ?
C24 C23 O8 Sr1 13.0(7) . . . . ?
C28 C27 O9 Ta2 93.1(7) . . . . ?
C29 C27 O9 Ta2 -143.2(5) . . . . ?
C31 C30 O10 Ta2 -96.6(8) . . . . ?
C32 C30 O10 Ta2 139.4(6) . . . . ?
C34 C33 O11 Ta2 -141.7(5) . . . . ?
C35 C33 O11 Ta2 95.9(7) . . . . ?
C37 C36 O12 Ta2 -93.3(10) . . . . ?
C38 C36 O12 Ta2 143.5(7) . . . . ?
C13 O5 Sr1 O8 50.9(6) . . . . ?
Ta1 O5 Sr1 O8 -141.4(2) . . . . ?
C13 O5 Sr1 O7 -42.5(5) . . . . ?
Ta1 O5 Sr1 O7 125.18(17) . . . . ?
C13 O5 Sr1 O6 174.4(5) . . . . ?
Ta1 O5 Sr1 O6 -17.91(15) . . . . ?
C13 O5 Sr1 N1 -161.3(4) . . . . ?
Ta1 O5 Sr1 N1 6.4(3) . . . . ?
C13 O5 Sr1 N2 87.8(5) . . . . ?
Ta1 O5 Sr1 N2 -104.57(19) . . . . ?
C23 O8 Sr1 O5 52.9(5) . . . . ?
Ta2 O8 Sr1 O5 -98.8(3) . . . . ?
C23 O8 Sr1 O7 166.2(5) . . . . ?
Ta2 O8 Sr1 O7 14.54(15) . . . . ?
C23 O8 Sr1 O6 -49.9(5) . . . . ?
Ta2 O8 Sr1 O6 158.35(15) . . . . ?
C23 O8 Sr1 N1 -100.7(4) . . . . ?
Ta2 O8 Sr1 N1 107.6(2) . . . . ?
C23 O8 Sr1 N2 12.0(4) . . . . ?
Ta2 O8 Sr1 N2 -139.7(2) . . . . ?
C20 O7 Sr1 O5 -43.0(5) . . . . ?
Ta2 O7 Sr1 O5 128.51(16) . . . . ?
C20 O7 Sr1 O8 173.8(5) . . . . ?
Ta2 O7 Sr1 O8 -14.65(15) . . . . ?
C20 O7 Sr1 O6 50.8(6) . . . . ?
Ta2 O7 Sr1 O6 -137.6(2) . . . . ?
C20 O7 Sr1 N1 90.3(5) . . . . ?
Ta2 O7 Sr1 N1 -98.2(2) . . . . ?
C20 O7 Sr1 N2 -157.9(5) . . . . ?
Ta2 O7 Sr1 N2 13.6(3) . . . . ?
C16 O6 Sr1 O5 166.4(5) . . . . ?
Ta1 O6 Sr1 O5 17.60(15) . . . . ?
C16 O6 Sr1 O8 -49.3(5) . . . . ?
Ta1 O6 Sr1 O8 161.86(14) . . . . ?
C16 O6 Sr1 O7 52.6(5) . . . . ?
Ta1 O6 Sr1 O7 -96.2(3) . . . . ?
C16 O6 Sr1 N1 8.4(5) . . . . ?
Ta1 O6 Sr1 N1 -140.4(2) . . . . ?
C16 O6 Sr1 N2 -103.5(5) . . . . ?
Ta1 O6 Sr1 N2 107.71(19) . . . . ?
C17 N1 Sr1 O5 -55.3(5) . . . . ?
C18 N1 Sr1 O5 -175.7(5) . . . . ?
C19 N1 Sr1 O5 62.9(5) . . . . ?
C17 N1 Sr1 O8 108.1(4) . . . . ?
C18 N1 Sr1 O8 -12.2(5) . . . . ?
C19 N1 Sr1 O8 -133.7(5) . . . . ?
C17 N1 Sr1 O7 170.0(4) . . . . ?
C18 N1 Sr1 O7 49.7(5) . . . . ?
C19 N1 Sr1 O7 -71.8(4) . . . . ?
C17 N1 Sr1 O6 -31.8(4) . . . . ?
C18 N1 Sr1 O6 -152.1(6) . . . . ?
C19 N1 Sr1 O6 86.4(4) . . . . ?
C17 N1 Sr1 N2 45.3(4) . . . . ?
C18 N1 Sr1 N2 -75.0(5) . . . . ?
C19 N1 Sr1 N2 163.5(4) . . . . ?
C26 N2 Sr1 O5 49.3(5) . . . . ?
C25 N2 Sr1 O5 -76.0(5) . . . . ?
C24 N2 Sr1 O5 165.8(4) . . . . ?
C26 N2 Sr1 O8 -151.0(5) . . . . ?
C25 N2 Sr1 O8 83.7(5) . . . . ?
C24 N2 Sr1 O8 -34.6(3) . . . . ?
C26 N2 Sr1 O7 -178.2(4) . . . . ?
C25 N2 Sr1 O7 56.5(5) . . . . ?
C24 N2 Sr1 O7 -61.7(4) . . . . ?
C26 N2 Sr1 O6 -13.1(4) . . . . ?
C25 N2 Sr1 O6 -138.4(5) . . . . ?
C24 N2 Sr1 O6 103.4(4) . . . . ?
C26 N2 Sr1 N1 -76.0(5) . . . . ?
C25 N2 Sr1 N1 158.7(4) . . . . ?
C24 N2 Sr1 N1 40.5(4) . . . . ?
C7 O3 Ta1 O2 71.0(6) . . . . ?
C7 O3 Ta1 O4 -15.8(6) . . . . ?
C7 O3 Ta1 O1 161.2(6) . . . . ?
C7 O3 Ta1 O5 -106.7(6) . . . . ?
C7 O3 Ta1 O6 -141.0(7) . . . . ?
C4 O2 Ta1 O3 90.0(9) . . . . ?
C4 O2 Ta1 O4 -178.2(9) . . . . ?
C4 O2 Ta1 O1 2.6(9) . . . . ?
C4 O2 Ta1 O5 -102.6(12) . . . . ?
C4 O2 Ta1 O6 -83.2(9) . . . . ?
C10 O4 Ta1 O3 87.7(6) . . . . ?
C10 O4 Ta1 O2 -10.9(6) . . . . ?
C10 O4 Ta1 O1 5(4) . . . . ?
C10 O4 Ta1 O5 179.4(6) . . . . ?
C10 O4 Ta1 O6 -102.7(6) . . . . ?
C1 O1 Ta1 O3 -24.7(6) . . . . ?
C1 O1 Ta1 O2 74.1(6) . . . . ?
C1 O1 Ta1 O4 58(4) . . . . ?
C1 O1 Ta1 O5 -116.3(6) . . . . ?
C1 O1 Ta1 O6 166.1(6) . . . . ?
C13 O5 Ta1 O3 14.2(5) . . . . ?
Sr1 O5 Ta1 O3 -152.95(19) . . . . ?
C13 O5 Ta1 O2 -153.4(9) . . . . ?
Sr1 O5 Ta1 O2 39.5(10) . . . . ?
C13 O5 Ta1 O4 -78.1(5) . . . . ?
Sr1 O5 Ta1 O4 114.79(19) . . . . ?
C13 O5 Ta1 O1 101.6(5) . . . . ?
Sr1 O5 Ta1 O1 -65.5(2) . . . . ?
C13 O5 Ta1 O6 -173.2(5) . . . . ?
Sr1 O5 Ta1 O6 19.71(16) . . . . ?
C16 O6 Ta1 O3 -132.4(7) . . . . ?
Sr1 O6 Ta1 O3 15.7(8) . . . . ?
C16 O6 Ta1 O2 16.0(5) . . . . ?
Sr1 O6 Ta1 O2 164.14(19) . . . . ?
C16 O6 Ta1 O4 102.7(5) . . . . ?
Sr1 O6 Ta1 O4 -109.23(17) . . . . ?
C16 O6 Ta1 O1 -74.4(5) . . . . ?
Sr1 O6 Ta1 O1 73.68(19) . . . . ?
C16 O6 Ta1 O5 -167.6(5) . . . . ?
Sr1 O6 Ta1 O5 -19.48(16) . . . . ?
C36 O12 Ta2 O11 -18.3(8) . . . . ?
C36 O12 Ta2 O10 67.7(8) . . . . ?
C36 O12 Ta2 O9 157.3(8) . . . . ?
C36 O12 Ta2 O7 -108.6(8) . . . . ?
C36 O12 Ta2 O8 -146.7(8) . . . . ?
C33 O11 Ta2 O12 87.6(7) . . . . ?
C33 O11 Ta2 O10 -11.6(7) . . . . ?
C33 O11 Ta2 O9 2(3) . . . . ?
C33 O11 Ta2 O7 178.9(7) . . . . ?
C33 O11 Ta2 O8 -103.6(7) . . . . ?
C30 O10 Ta2 O12 90.3(8) . . . . ?
C30 O10 Ta2 O11 -178.1(8) . . . . ?
C30 O10 Ta2 O9 2.9(8) . . . . ?
C30 O10 Ta2 O7 -109.0(10) . . . . ?
C30 O10 Ta2 O8 -81.7(8) . . . . ?
C27 O9 Ta2 O12 -23.4(6) . . . . ?
C27 O9 Ta2 O11 63(2) . . . . ?
C27 O9 Ta2 O10 76.0(6) . . . . ?
C27 O9 Ta2 O7 -114.5(6) . . . . ?
C27 O9 Ta2 O8 168.4(6) . . . . ?
C20 O7 Ta2 O12 16.1(5) . . . . ?
Sr1 O7 Ta2 O12 -155.04(19) . . . . ?
C20 O7 Ta2 O11 -76.2(5) . . . . ?
Sr1 O7 Ta2 O11 112.65(19) . . . . ?
C20 O7 Ta2 O10 -144.9(8) . . . . ?
Sr1 O7 Ta2 O10 44.0(9) . . . . ?
C20 O7 Ta2 O9 103.6(5) . . . . ?
Sr1 O7 Ta2 O9 -67.56(19) . . . . ?
C20 O7 Ta2 O8 -172.8(5) . . . . ?
Sr1 O7 Ta2 O8 16.08(16) . . . . ?
C23 O8 Ta2 O12 -127.9(7) . . . . ?
Sr1 O8 Ta2 O12 23.0(8) . . . . ?
C23 O8 Ta2 O11 104.2(5) . . . . ?
Sr1 O8 Ta2 O11 -104.93(18) . . . . ?
C23 O8 Ta2 O10 18.3(5) . . . . ?
Sr1 O8 Ta2 O10 169.16(18) . . . . ?
C23 O8 Ta2 O9 -71.6(5) . . . . ?
Sr1 O8 Ta2 O9 79.28(19) . . . . ?
C23 O8 Ta2 O7 -167.0(5) . . . . ?
Sr1 O8 Ta2 O7 -16.09(16) . . . . ?
